data_7110666
loop_
_publ_author_name
'Boyle, Philip D.'
'Godfrey, Stephen M.'
'McAuliffe, Charles A.'
'Pritchard, Robin G.'
'Sheffield, Joanne M.'

_publ_section_title
;
 The structural characterisation of Ph3PSe(Ph)I. The first charge transfer
 (CT) complex of a tertiary phosphine containing a pseudohalogen
;
_journal_issue 21
_journal_name_full 'Chemical Communications'
_journal_page_first 2159
_journal_paper_doi 10.1039/a906039a
_journal_year 1999
_chemical_formula_sum 'C25 H22 Cl2 I P Se'
_chemical_formula_weight 630.16
_chemical_name_systematic
;
 ?
;
_space_group_IT_number 2
_symmetry_cell_setting triclinic
_symmetry_space_group_name_Hall '-P 1'
_symmetry_space_group_name_H-M 'P -1'
_atom_sites_solution_hydrogens geom
_atom_sites_solution_primary direct
_atom_sites_solution_secondary difmap
_audit_creation_method SHELXL-97
_cell_angle_alpha 91.773(16)
_cell_angle_beta 93.314(11)
_cell_angle_gamma 95.349(14)
_cell_formula_units_Z 2
_cell_length_a 9.2713(11)
_cell_length_b 10.329(3)
_cell_length_c 13.245(2)
_cell_measurement_temperature 203(2)
_cell_volume 1259.9(4)
_computing_structure_refinement 'SHELXL-97 (Sheldrick, 1997)'
_computing_structure_solution 'SHELXS-97 (Sheldrick, 1990)'
_diffrn_ambient_temperature 203(2)
_diffrn_measured_fraction_theta_full 0.998
_diffrn_measured_fraction_theta_max 0.998
_diffrn_radiation_monochromator graphite
_diffrn_radiation_source 'fine-focus sealed tube'
_diffrn_radiation_type MoK\a
_diffrn_radiation_wavelength 0.71073
_diffrn_reflns_av_R_equivalents 0.0108
_diffrn_reflns_av_sigmaI/netI 0.0176
_diffrn_reflns_limit_h_max 11
_diffrn_reflns_limit_h_min 0
_diffrn_reflns_limit_k_max 12
_diffrn_reflns_limit_k_min -12
_diffrn_reflns_limit_l_max 15
_diffrn_reflns_limit_l_min -15
_diffrn_reflns_number 4714
_diffrn_reflns_theta_full 24.98
_diffrn_reflns_theta_max 24.98
_diffrn_reflns_theta_min 1.54
_exptl_absorpt_coefficient_mu 3.001
_exptl_absorpt_correction_T_max 0.7534
_exptl_absorpt_correction_T_min 0.5208
_exptl_crystal_colour colourless
_exptl_crystal_density_diffrn 1.661
_exptl_crystal_density_method 'not measured'
_exptl_crystal_description plate
_exptl_crystal_F_000 616
_exptl_crystal_size_max 0.25
_exptl_crystal_size_mid 0.25
_exptl_crystal_size_min 0.10
_refine_diff_density_max 1.150
_refine_diff_density_min -0.900
_refine_diff_density_rms 0.067
_refine_ls_extinction_method none
_refine_ls_goodness_of_fit_ref 1.041
_refine_ls_hydrogen_treatment mixed
_refine_ls_matrix_type full
_refine_ls_number_parameters 359
_refine_ls_number_reflns 4411
_refine_ls_number_restraints 0
_refine_ls_restrained_S_all 1.041
_refine_ls_R_factor_all 0.0323
_refine_ls_R_factor_gt 0.0251
_refine_ls_shift/su_max 0.001
_refine_ls_shift/su_mean 0.000
_refine_ls_structure_factor_coef Fsqd
_refine_ls_weighting_details 'calc w=1/[\s^2^(Fo^2^)+(0.0265P)^2^+1.5026P] where P=(Fo^2^+2Fc^2^)/3'
_refine_ls_weighting_scheme calc
_refine_ls_wR_factor_gt 0.0543
_refine_ls_wR_factor_ref 0.0569
_reflns_number_gt 3865
_reflns_number_total 4411
_reflns_threshold_expression >2sigma(I)
_cod_data_source_file 906039asup1.cif
_cod_data_source_block p
_cod_depositor_comments
;
The following automatic conversions were performed:
'_atom_site_symetry_multiplicity' tag replaced with
'_atom_site_symmetry_multiplicity'.

Automatic conversion script
Id: cif_correct_tags 1440 2010-10-19 06:21:57Z saulius 
;
_cod_database_code 7110666

loop_
_symmetry_equiv_pos_as_xyz
'x, y, z'
'-x, -y, -z'

loop_
_atom_site_label
_atom_site_type_symbol
_atom_site_fract_x
_atom_site_fract_y
_atom_site_fract_z
_atom_site_U_iso_or_equiv
_atom_site_adp_type
_atom_site_occupancy
_atom_site_symmetry_multiplicity
_atom_site_calc_flag
I1 I 0.60532(2) 0.58650(2) 0.319674(15) 0.03022(7) Uani 1 1 d
Se1 Se 0.78735(3) 0.37824(3) 0.20377(2) 0.02774(8) Uani 1 1 d
Cl1 Cl 0.36221(15) 0.84422(13) 0.50373(10) 0.0791(4) Uani 1 1 d
Cl2 Cl 0.59337(19) 0.84853(14) 0.65809(11) 0.0968(5) Uani 1 1 d
P1 P 0.90080(8) 0.22342(7) 0.12460(6) 0.02480(17) Uani 1 1 d
C1 C 0.9507(3) 0.4290(3) 0.2971(2) 0.0269(6) Uani 1 1 d
C2 C 1.0394(4) 0.5400(3) 0.2790(3) 0.0351(7) Uani 1 1 d
C3 C 1.1610(4) 0.5731(4) 0.3415(3) 0.0390(8) Uani 1 1 d
C4 C 1.1963(4) 0.4968(4) 0.4202(3) 0.0406(8) Uani 1 1 d
C5 C 1.1064(4) 0.3870(4) 0.4387(3) 0.0428(9) Uani 1 1 d
C6 C 0.9819(4) 0.3537(3) 0.3782(2) 0.0348(8) Uani 1 1 d
C7 C 1.0771(3) 0.2745(3) 0.0811(2) 0.0265(6) Uani 1 1 d
C8 C 1.1912(3) 0.3177(3) 0.1506(3) 0.0336(7) Uani 1 1 d
C9 C 1.3252(4) 0.3566(4) 0.1169(3) 0.0430(9) Uani 1 1 d
C10 C 1.3462(4) 0.3527(4) 0.0147(3) 0.0476(10) Uani 1 1 d
C11 C 1.2353(4) 0.3085(4) -0.0544(3) 0.0440(9) Uani 1 1 d
C12 C 1.0999(4) 0.2693(3) -0.0215(2) 0.0336(7) Uani 1 1 d
C13 C 0.9155(3) 0.0865(3) 0.2026(2) 0.0274(7) Uani 1 1 d
C14 C 1.0420(4) 0.0244(3) 0.2100(3) 0.0351(7) Uani 1 1 d
C15 C 1.0489(5) -0.0818(4) 0.2700(3) 0.0484(10) Uani 1 1 d
C16 C 0.9321(5) -0.1261(4) 0.3218(3) 0.0519(10) Uani 1 1 d
C17 C 0.8070(5) -0.0644(4) 0.3149(3) 0.0490(10) Uani 1 1 d
C18 C 0.7983(4) 0.0421(3) 0.2565(3) 0.0384(8) Uani 1 1 d
C19 C 0.7777(3) 0.1795(3) 0.0168(2) 0.0299(7) Uani 1 1 d
C20 C 0.7225(4) 0.0524(4) -0.0055(3) 0.0346(7) Uani 1 1 d
C21 C 0.6273(4) 0.0245(4) -0.0900(3) 0.0467(10) Uani 1 1 d
C22 C 0.5902(4) 0.1221(5) -0.1506(3) 0.0530(11) Uani 1 1 d
C23 C 0.6439(4) 0.2477(5) -0.1291(3) 0.0475(10) Uani 1 1 d
C24 C 0.7385(4) 0.2779(4) -0.0455(3) 0.0391(8) Uani 1 1 d
C25 C 0.4894(8) 0.7568(5) 0.5641(4) 0.0705(15) Uani 1 1 d
H2 H 1.013(4) 0.597(3) 0.220(3) 0.042(10) Uiso 1 1 d
H3 H 1.218(4) 0.642(4) 0.332(3) 0.045(11) Uiso 1 1 d
H4 H 1.282(4) 0.522(4) 0.463(3) 0.047(10) Uiso 1 1 d
H5 H 1.126(5) 0.337(4) 0.483(3) 0.064(14) Uiso 1 1 d
H6 H 0.917(4) 0.282(3) 0.390(3) 0.037(9) Uiso 1 1 d
H8 H 1.175(4) 0.321(3) 0.222(3) 0.035(9) Uiso 1 1 d
H9 H 1.397(4) 0.390(4) 0.163(3) 0.052(12) Uiso 1 1 d
H10 H 1.437(4) 0.380(4) -0.005(3) 0.053(11) Uiso 1 1 d
H11 H 1.247(4) 0.306(3) -0.131(3) 0.035(9) Uiso 1 1 d
H12 H 1.023(4) 0.241(3) -0.068(3) 0.042(10) Uiso 1 1 d
H14 H 1.122(4) 0.051(3) 0.173(2) 0.030(9) Uiso 1 1 d
H15 H 1.137(5) -0.119(5) 0.280(4) 0.077(15) Uiso 1 1 d
H16 H 0.940(5) -0.190(4) 0.363(3) 0.062(13) Uiso 1 1 d
H17 H 0.728(5) -0.089(4) 0.349(3) 0.058(12) Uiso 1 1 d
H18 H 0.714(4) 0.084(4) 0.250(3) 0.044(10) Uiso 1 1 d
H20 H 0.740(4) -0.012(3) 0.038(3) 0.033(9) Uiso 1 1 d
H21 H 0.588(4) -0.059(4) -0.101(3) 0.039(10) Uiso 1 1 d
H22 H 0.530(5) 0.102(4) -0.199(3) 0.062(13) Uiso 1 1 d
H23 H 0.622(4) 0.314(4) -0.170(3) 0.044(11) Uiso 1 1 d
H24 H 0.779(4) 0.365(4) -0.033(3) 0.040(10) Uiso 1 1 d
H25B H 0.448(7) 0.684(6) 0.593(5) 0.11(2) Uiso 1 1 d
H25A H 0.550(6) 0.726(5) 0.523(4) 0.081(17) Uiso 1 1 d

loop_
_atom_site_aniso_label
_atom_site_aniso_U_11
_atom_site_aniso_U_22
_atom_site_aniso_U_33
_atom_site_aniso_U_23
_atom_site_aniso_U_13
_atom_site_aniso_U_12
I1 0.02977(12) 0.03424(12) 0.02700(11) 0.00056(8) -0.00002(8) 0.00617(8)
Se1 0.02561(17) 0.02850(17) 0.02895(17) -0.00171(13) -0.00198(12) 0.00492(13)
Cl1 0.0808(9) 0.0703(8) 0.0818(9) -0.0117(6) -0.0113(7) -0.0009(7)
Cl2 0.1244(13) 0.0749(9) 0.0859(10) -0.0125(7) -0.0427(9) 0.0168(8)
P1 0.0236(4) 0.0259(4) 0.0248(4) 0.0003(3) -0.0010(3) 0.0032(3)
C1 0.0247(16) 0.0279(16) 0.0284(16) -0.0036(13) 0.0022(12) 0.0047(13)
C2 0.0372(19) 0.0310(18) 0.0369(18) 0.0028(14) -0.0014(15) 0.0039(14)
C3 0.039(2) 0.0307(19) 0.045(2) -0.0015(16) -0.0013(16) -0.0072(16)
C4 0.0333(19) 0.049(2) 0.0379(19) -0.0064(16) -0.0073(16) 0.0025(16)
C5 0.043(2) 0.059(2) 0.0268(17) 0.0107(17) -0.0027(15) 0.0052(18)
C6 0.0376(19) 0.0389(19) 0.0274(17) 0.0046(14) 0.0056(14) -0.0028(16)
C7 0.0271(16) 0.0231(15) 0.0303(16) 0.0030(12) 0.0044(13) 0.0048(12)
C8 0.0292(18) 0.0353(18) 0.0359(19) -0.0025(14) 0.0016(14) 0.0032(14)
C9 0.0270(19) 0.041(2) 0.059(2) -0.0074(18) 0.0018(17) -0.0007(15)
C10 0.038(2) 0.037(2) 0.069(3) 0.0029(18) 0.022(2) -0.0016(17)
C11 0.051(2) 0.042(2) 0.042(2) 0.0102(17) 0.0173(18) 0.0054(17)
C12 0.0365(19) 0.0351(18) 0.0299(17) 0.0076(14) 0.0018(15) 0.0053(15)
C13 0.0318(17) 0.0249(16) 0.0245(15) 0.0000(12) 0.0001(13) -0.0003(13)
C14 0.0364(19) 0.0336(18) 0.0369(18) 0.0056(14) 0.0078(15) 0.0065(15)
C15 0.056(3) 0.041(2) 0.051(2) 0.0130(18) 0.0027(19) 0.0185(19)
C16 0.070(3) 0.035(2) 0.053(2) 0.0160(18) 0.009(2) 0.009(2)
C17 0.056(3) 0.040(2) 0.052(2) 0.0086(18) 0.019(2) -0.0053(19)
C18 0.0334(19) 0.0356(19) 0.046(2) 0.0060(16) 0.0068(16) -0.0001(16)
C19 0.0215(15) 0.0397(18) 0.0285(16) -0.0055(14) -0.0005(12) 0.0061(13)
C20 0.0288(18) 0.040(2) 0.0343(18) -0.0050(16) 0.0037(14) 0.0015(15)
C21 0.033(2) 0.057(3) 0.046(2) -0.018(2) 0.0011(17) -0.0066(18)
C22 0.032(2) 0.090(4) 0.035(2) -0.017(2) -0.0091(17) 0.010(2)
C23 0.043(2) 0.069(3) 0.0327(19) -0.0004(19) -0.0056(16) 0.023(2)
C24 0.041(2) 0.044(2) 0.0339(18) -0.0005(16) -0.0056(15) 0.0142(17)
C25 0.121(5) 0.048(3) 0.042(2) -0.007(2) 0.009(3) 0.007(3)

loop_
_atom_type_symbol
_atom_type_description
_atom_type_scat_dispersion_real
_atom_type_scat_dispersion_imag
_atom_type_scat_source
C C 0.0033 0.0016 'International Tables Vol C Tables 4.2.6.8 and 6.1.1.4'
H H 0.0000 0.0000 'International Tables Vol C Tables 4.2.6.8 and 6.1.1.4'
P P 0.1023 0.0942 'International Tables Vol C Tables 4.2.6.8 and 6.1.1.4'
Cl Cl 0.1484 0.1585 'International Tables Vol C Tables 4.2.6.8 and 6.1.1.4'
Se Se -0.0929 2.2259 'International Tables Vol C Tables 4.2.6.8 and 6.1.1.4'
I I -0.4742 1.8119 'International Tables Vol C Tables 4.2.6.8 and 6.1.1.4'

loop_
_geom_angle_atom_site_label_1
_geom_angle_atom_site_label_2
_geom_angle_atom_site_label_3
_geom_angle
C1 Se1 P1 93.59(9)
C13 P1 C19 110.10(15)
C13 P1 C7 108.95(14)
C19 P1 C7 108.85(14)
C13 P1 Se1 110.75(10)
C19 P1 Se1 101.77(10)
C7 P1 Se1 116.15(10)
C6 C1 C2 120.7(3)
C6 C1 Se1 120.6(2)
C2 C1 Se1 118.6(2)
C3 C2 C1 119.2(3)
C2 C3 C4 120.8(3)
C3 C4 C5 119.8(3)
C6 C5 C4 120.3(3)
C5 C6 C1 119.1(3)
C12 C7 C8 119.9(3)
C12 C7 P1 120.1(2)
C8 C7 P1 120.0(2)
C9 C8 C7 119.6(3)
C8 C9 C10 120.0(4)
C11 C10 C9 120.9(4)
C10 C11 C12 119.7(3)
C11 C12 C7 119.9(3)
C18 C13 C14 119.7(3)
C18 C13 P1 119.2(3)
C14 C13 P1 121.1(2)
C15 C14 C13 119.5(3)
C16 C15 C14 120.4(4)
C15 C16 C17 120.1(4)
C18 C17 C16 120.5(4)
C17 C18 C13 119.7(4)
C20 C19 C24 119.8(3)
C20 C19 P1 122.1(3)
C24 C19 P1 118.1(3)
C19 C20 C21 119.4(4)
C22 C21 C20 120.1(4)
C23 C22 C21 120.9(4)
C22 C23 C24 120.1(4)
C23 C24 C19 119.7(4)
Cl1 C25 Cl2 112.4(3)

loop_
_geom_bond_atom_site_label_1
_geom_bond_atom_site_label_2
_geom_bond_distance
Se1 C1 1.921(3)
Se1 P1 2.2585(9)
Cl1 C25 1.726(6)
Cl2 C25 1.731(5)
P1 C13 1.788(3)
P1 C19 1.795(3)
P1 C7 1.803(3)
C1 C6 1.379(4)
C1 C2 1.383(4)
C2 C3 1.369(5)
C3 C4 1.369(5)
C4 C5 1.381(5)
C5 C6 1.377(5)
C7 C12 1.387(4)
C7 C8 1.393(4)
C8 C9 1.374(5)
C9 C10 1.378(6)
C10 C11 1.372(6)
C11 C12 1.382(5)
C13 C18 1.385(4)
C13 C14 1.389(5)
C14 C15 1.379(5)
C15 C16 1.366(6)
C16 C17 1.374(6)
C17 C18 1.370(5)
C19 C20 1.381(5)
C19 C24 1.390(5)
C20 C21 1.390(5)
C21 C22 1.365(6)
C22 C23 1.361(6)
C23 C24 1.381(5)
